data_4068437
loop_
_publ_author_name
'D\'iez, \'Alvaro'
'Forni\'es, Juan'
'Fuertes, Sara'
'Lalinde, Elena'
'Larraz, Carmen'
'L\'opez, Jos\'e A.'
'Mart\'in, Antonio'
'Moreno, M. Teresa'
'Sicilia, Violeta'

_publ_section_title
;
 Synthesis and Luminescence of Cyclometalated Compounds with Nitrile and
 Isocyanide Ligands&#x2020;
;
_journal_issue 6
_journal_name_full Organometallics
_journal_page_first 1705
_journal_paper_doi 10.1021/om800845c
_journal_volume 28
_journal_year 2009
_chemical_formula_sum 'C32 H28 Cl3 N3 O4 Pt'
_chemical_formula_weight 820.01
_chemical_name_systematic
; 
 ? 
;
_space_group_IT_number 14
_symmetry_cell_setting monoclinic
_symmetry_space_group_name_Hall '-P 2yn'
_symmetry_space_group_name_H-M 'P 1 21/n 1'
_atom_sites_solution_hydrogens geom
_atom_sites_solution_primary direct
_atom_sites_solution_secondary difmap
_audit_creation_method SHELXL-97
_cell_angle_alpha 90.00
_cell_angle_beta 106.363(2)
_cell_angle_gamma 90.00
_cell_formula_units_Z 4
_cell_length_a 16.0067(2)
_cell_length_b 10.8311(2)
_cell_length_c 18.2324(3)
_cell_measurement_temperature 100(2)
_cell_volume 3032.92(9)
_computing_cell_refinement 'Oxford Diffraction CrisAlis'
_computing_data_collection 'Oxford Diffraction CrisAlis'
_computing_data_reduction 'Oxford Diffraction CrisAlis'
_computing_molecular_graphics 'Bruker SHELXTL'
_computing_publication_material 'Bruker SHELXTL'
_computing_structure_refinement 'SHELXL-97 (Sheldrick, 1997)'
_computing_structure_solution 'SHELXS-97 (Sheldrick, 1990)'
_diffrn_ambient_temperature 100(2)
_diffrn_measured_fraction_theta_full 0.996
_diffrn_measured_fraction_theta_max 0.996
_diffrn_measurement_device_type 'multiwire proportional'
_diffrn_measurement_method 'phi and omega scans'
_diffrn_radiation_monochromator graphite
_diffrn_radiation_source 'fine-focus sealed tube'
_diffrn_radiation_type MoK\a
_diffrn_radiation_wavelength 0.71073
_diffrn_reflns_av_R_equivalents 0.0206
_diffrn_reflns_av_sigmaI/netI 0.0159
_diffrn_reflns_limit_h_max 19
_diffrn_reflns_limit_h_min -19
_diffrn_reflns_limit_k_max 10
_diffrn_reflns_limit_k_min -12
_diffrn_reflns_limit_l_max 21
_diffrn_reflns_limit_l_min -21
_diffrn_reflns_number 20262
_diffrn_reflns_theta_full 25.10
_diffrn_reflns_theta_max 25.10
_diffrn_reflns_theta_min 3.82
_exptl_absorpt_coefficient_mu 4.934
_exptl_absorpt_correction_T_max 0.4239
_exptl_absorpt_correction_T_min 0.2369
_exptl_absorpt_correction_type empirical
_exptl_crystal_density_diffrn 1.796
_exptl_crystal_density_method 'not measured'
_exptl_crystal_F_000 1608
_exptl_crystal_size_max 0.41
_exptl_crystal_size_mid 0.27
_exptl_crystal_size_min 0.21
_refine_diff_density_max 0.889
_refine_diff_density_min -0.545
_refine_diff_density_rms 0.079
_refine_ls_extinction_method none
_refine_ls_goodness_of_fit_ref 1.068
_refine_ls_hydrogen_treatment constr
_refine_ls_matrix_type full
_refine_ls_number_parameters 388
_refine_ls_number_reflns 5383
_refine_ls_number_restraints 0
_refine_ls_restrained_S_all 1.068
_refine_ls_R_factor_all 0.0198
_refine_ls_R_factor_gt 0.0167
_refine_ls_shift/su_max 0.001
_refine_ls_shift/su_mean 0.000
_refine_ls_structure_factor_coef Fsqd
_refine_ls_weighting_details 'calc w=1/[\s^2^(Fo^2^)+(0.0235P)^2^+2.2091P] where P=(Fo^2^+2Fc^2^)/3'
_refine_ls_weighting_scheme calc
_refine_ls_wR_factor_gt 0.0403
_refine_ls_wR_factor_ref 0.0417
_reflns_number_gt 4860
_reflns_number_total 5383
_reflns_threshold_expression >2sigma(I)
_cod_data_source_file om800845c_si_002.cif
_cod_data_source_block 6a
_cod_depositor_comments
;
The following automatic conversions were performed:

'_symmetry_cell_setting' value 'Monoclinic' changed to 'monoclinic'
according to /home/saulius/struct/CIF-dictionaries/cif_core.dic
dictionary named 'cif_core.dic' version 2.4.2 from 2011-04-26.

Automatic conversion script
Id: cif_fix_values 1715 2011-07-08 13:25:40Z adriana 
;
_cod_original_cell_volume 3032.92(8)
_cod_original_sg_symbol_H-M P2(1)/n
_cod_database_code 4068437

loop_
_symmetry_equiv_pos_as_xyz
'x, y, z'
'-x+1/2, y+1/2, -z+1/2'
'-x, -y, -z'
'x-1/2, -y-1/2, z-1/2'

loop_
_atom_site_label
_atom_site_type_symbol
_atom_site_fract_x
_atom_site_fract_y
_atom_site_fract_z
_atom_site_U_iso_or_equiv
_atom_site_adp_type
_atom_site_occupancy
_atom_site_symmetry_multiplicity
_atom_site_calc_flag
_atom_site_refinement_flags
Pt Pt -0.044903(6) -0.209797(9) 0.023724(5) 0.01050(4) Uani 1 1 d .
N1 N 0.02825(13) 0.0076(2) 0.13000(12) 0.0131(4) Uani 1 1 d .
N2 N -0.21655(13) -0.1520(2) 0.06942(12) 0.0156(5) Uani 1 1 d .
N3 N -0.08658(13) -0.3518(2) -0.05294(11) 0.0112(4) Uani 1 1 d .
C1 C 0.00340(15) -0.0754(2) 0.09057(14) 0.0130(5) Uani 1 1 d .
C2 C 0.05252(16) 0.1082(2) 0.17969(13) 0.0129(5) Uani 1 1 d .
C3 C -0.01223(17) 0.1644(3) 0.20571(14) 0.0160(5) Uani 1 1 d .
C4 C 0.01382(18) 0.2631(3) 0.25569(15) 0.0181(6) Uani 1 1 d .
H4 H -0.0279 0.3040 0.2752 0.022 Uiso 1 1 calc R
C5 C 0.09943(19) 0.3029(3) 0.27754(15) 0.0195(6) Uani 1 1 d .
H5 H 0.1157 0.3704 0.3118 0.023 Uiso 1 1 calc R
C6 C 0.16174(18) 0.2449(3) 0.24977(15) 0.0185(6) Uani 1 1 d .
H6 H 0.2202 0.2733 0.2652 0.022 Uiso 1 1 calc R
C7 C 0.13958(16) 0.1461(2) 0.19990(14) 0.0143(5) Uani 1 1 d .
C8 C -0.10472(16) 0.1199(3) 0.18090(15) 0.0205(6) Uani 1 1 d .
H8A H -0.1403 0.1707 0.2050 0.031 Uiso 1 1 calc R
H8B H -0.1070 0.0336 0.1963 0.031 Uiso 1 1 calc R
H8C H -0.1273 0.1265 0.1252 0.031 Uiso 1 1 calc R
C9 C 0.20530(16) 0.0827(3) 0.16816(14) 0.0174(6) Uani 1 1 d .
H9A H 0.2623 0.1218 0.1887 0.026 Uiso 1 1 calc R
H9B H 0.1873 0.0895 0.1123 0.026 Uiso 1 1 calc R
H9C H 0.2091 -0.0046 0.1828 0.026 Uiso 1 1 calc R
C10 C -0.15904(17) -0.1786(2) 0.04647(14) 0.0145(6) Uani 1 1 d .
C11 C -0.28031(16) -0.1024(2) 0.10079(15) 0.0157(5) Uani 1 1 d .
C12 C -0.27122(16) -0.1234(3) 0.17818(15) 0.0165(5) Uani 1 1 d .
C13 C -0.33082(17) -0.0634(3) 0.20853(16) 0.0201(6) Uani 1 1 d .
H13 H -0.3271 -0.0742 0.2611 0.024 Uiso 1 1 calc R
C14 C -0.39534(17) 0.0115(3) 0.16398(16) 0.0221(6) Uani 1 1 d .
H14 H -0.4345 0.0528 0.1864 0.027 Uiso 1 1 calc R
C15 C -0.40325(17) 0.0267(3) 0.08680(16) 0.0203(6) Uani 1 1 d .
H15 H -0.4485 0.0773 0.0566 0.024 Uiso 1 1 calc R
C16 C -0.34596(16) -0.0310(2) 0.05294(15) 0.0165(6) Uani 1 1 d .
C17 C -0.20193(18) -0.2063(3) 0.22603(16) 0.0228(6) Uani 1 1 d .
H17A H -0.2067 -0.2085 0.2784 0.034 Uiso 1 1 calc R
H17B H -0.1445 -0.1748 0.2263 0.034 Uiso 1 1 calc R
H17C H -0.2094 -0.2899 0.2046 0.034 Uiso 1 1 calc R
C18 C -0.35378(18) -0.0196(3) -0.03071(15) 0.0228(6) Uani 1 1 d .
H18A H -0.4032 0.0339 -0.0550 0.034 Uiso 1 1 calc R
H18B H -0.3631 -0.1015 -0.0544 0.034 Uiso 1 1 calc R
H18C H -0.3002 0.0162 -0.0374 0.034 Uiso 1 1 calc R
C19 C -0.16761(16) -0.3954(2) -0.08062(13) 0.0144(5) Uani 1 1 d .
H19 H -0.2136 -0.3577 -0.0653 0.017 Uiso 1 1 calc R
C20 C -0.18637(16) -0.4946(2) -0.13138(13) 0.0150(5) Uani 1 1 d .
H20 H -0.2447 -0.5228 -0.1507 0.018 Uiso 1 1 calc R
C21 C -0.12094(16) -0.5515(3) -0.15334(13) 0.0163(6) Uani 1 1 d .
H21 H -0.1332 -0.6209 -0.1866 0.020 Uiso 1 1 calc R
C22 C -0.03524(16) -0.5064(2) -0.12618(13) 0.0134(5) Uani 1 1 d .
C23 C 0.03840(17) -0.5587(3) -0.14456(14) 0.0164(6) Uani 1 1 d .
H23 H 0.0305 -0.6270 -0.1785 0.020 Uiso 1 1 calc R
C24 C 0.11987(16) -0.5116(3) -0.11405(14) 0.0161(6) Uani 1 1 d .
H24 H 0.1678 -0.5484 -0.1269 0.019 Uiso 1 1 calc R
C25 C 0.13495(16) -0.4083(2) -0.06325(14) 0.0135(5) Uani 1 1 d .
C26 C 0.21848(16) -0.3579(3) -0.02850(14) 0.0170(6) Uani 1 1 d .
H26 H 0.2684 -0.3912 -0.0398 0.020 Uiso 1 1 calc R
C27 C 0.22702(17) -0.2613(3) 0.02128(16) 0.0195(6) Uani 1 1 d .
H27 H 0.2834 -0.2293 0.0451 0.023 Uiso 1 1 calc R
C28 C 0.15426(17) -0.2080(2) 0.03818(15) 0.0167(6) Uani 1 1 d .
H28 H 0.1623 -0.1400 0.0724 0.020 Uiso 1 1 calc R
C29 C 0.07134(16) -0.2534(2) 0.00575(14) 0.0126(5) Uani 1 1 d .
C30 C 0.06349(15) -0.3545(2) -0.04467(13) 0.0120(5) Uani 1 1 d .
C31 C -0.02081(16) -0.4055(2) -0.07617(13) 0.0115(5) Uani 1 1 d .
Cl1 Cl 0.08489(4) 0.81286(6) 0.30958(4) 0.01688(14) Uani 1 1 d .
O1 O 0.12672(12) 0.8545(2) 0.38608(11) 0.0316(5) Uani 1 1 d .
O2 O 0.00439(12) 0.8785(2) 0.27918(11) 0.0301(5) Uani 1 1 d .
O3 O 0.14121(12) 0.8352(2) 0.26171(12) 0.0268(5) Uani 1 1 d .
O4 O 0.06791(14) 0.68302(19) 0.31023(12) 0.0301(5) Uani 1 1 d .
Cl2 Cl 0.02960(6) 0.19238(8) 0.46524(5) 0.0400(2) Uani 1 1 d .
Cl3 Cl -0.12719(5) 0.06179(9) 0.38122(5) 0.0459(2) Uani 1 1 d .
C32 C -0.01288(19) 0.0675(3) 0.40392(17) 0.0267(7) Uani 1 1 d .
H32A H 0.0047 0.0759 0.3563 0.032 Uiso 1 1 calc R
H32B H 0.0118 -0.0107 0.4290 0.032 Uiso 1 1 calc R

loop_
_atom_site_aniso_label
_atom_site_aniso_U_11
_atom_site_aniso_U_22
_atom_site_aniso_U_33
_atom_site_aniso_U_23
_atom_site_aniso_U_13
_atom_site_aniso_U_12
Pt 0.00978(6) 0.01145(6) 0.01106(6) -0.00048(4) 0.00421(4) 0.00071(4)
N1 0.0126(10) 0.0134(12) 0.0139(10) 0.0009(10) 0.0047(8) 0.0010(9)
N2 0.0126(11) 0.0159(12) 0.0196(11) -0.0042(10) 0.0064(9) -0.0011(9)
N3 0.0120(10) 0.0124(12) 0.0098(10) 0.0015(9) 0.0039(8) 0.0017(9)
C1 0.0087(11) 0.0164(14) 0.0158(12) 0.0041(11) 0.0063(10) 0.0026(10)
C2 0.0190(13) 0.0098(13) 0.0099(12) 0.0004(10) 0.0042(10) 0.0006(10)
C3 0.0197(13) 0.0159(14) 0.0134(12) 0.0038(11) 0.0062(10) 0.0002(11)
C4 0.0250(15) 0.0157(14) 0.0162(13) 0.0024(11) 0.0099(11) 0.0048(12)
C5 0.0288(15) 0.0139(14) 0.0155(13) -0.0029(11) 0.0056(11) -0.0022(12)
C6 0.0191(14) 0.0192(15) 0.0167(13) 0.0021(12) 0.0042(11) -0.0023(12)
C7 0.0164(12) 0.0154(14) 0.0118(12) 0.0037(11) 0.0051(10) 0.0016(11)
C8 0.0178(13) 0.0224(15) 0.0239(14) 0.0018(12) 0.0100(11) 0.0011(12)
C9 0.0141(13) 0.0195(15) 0.0187(13) -0.0009(11) 0.0049(11) -0.0010(11)
C10 0.0168(13) 0.0122(14) 0.0127(12) -0.0003(10) 0.0012(11) -0.0032(11)
C11 0.0132(12) 0.0148(14) 0.0220(13) -0.0061(11) 0.0099(11) -0.0031(11)
C12 0.0144(12) 0.0152(14) 0.0216(13) -0.0032(11) 0.0079(10) -0.0049(11)
C13 0.0189(13) 0.0222(16) 0.0228(14) -0.0068(12) 0.0116(11) -0.0063(12)
C14 0.0195(14) 0.0217(16) 0.0301(15) -0.0089(13) 0.0150(12) -0.0035(12)
C15 0.0153(13) 0.0155(15) 0.0320(15) -0.0001(12) 0.0097(11) 0.0014(11)
C16 0.0144(12) 0.0146(14) 0.0218(13) -0.0041(11) 0.0074(11) -0.0052(11)
C17 0.0220(15) 0.0245(16) 0.0223(15) -0.0019(13) 0.0068(12) -0.0007(12)
C18 0.0232(14) 0.0235(16) 0.0226(14) 0.0009(13) 0.0075(12) -0.0001(12)
C19 0.0131(12) 0.0177(14) 0.0120(12) 0.0033(11) 0.0026(10) 0.0010(11)
C20 0.0129(12) 0.0176(15) 0.0128(12) 0.0027(11) 0.0011(10) -0.0019(11)
C21 0.0212(14) 0.0167(14) 0.0084(12) 0.0020(11) -0.0001(10) 0.0010(11)
C22 0.0169(12) 0.0135(14) 0.0098(11) 0.0042(10) 0.0037(10) 0.0018(11)
C23 0.0239(14) 0.0153(14) 0.0113(12) 0.0002(11) 0.0071(11) 0.0029(11)
C24 0.0176(13) 0.0179(15) 0.0152(12) 0.0020(11) 0.0084(10) 0.0040(11)
C25 0.0169(12) 0.0124(13) 0.0136(12) 0.0047(10) 0.0080(10) 0.0020(11)
C26 0.0112(12) 0.0197(15) 0.0223(13) 0.0022(12) 0.0082(10) 0.0039(11)
C27 0.0104(12) 0.0224(15) 0.0251(15) -0.0017(12) 0.0042(11) -0.0032(11)
C28 0.0168(13) 0.0142(14) 0.0193(13) -0.0025(11) 0.0057(11) -0.0007(11)
C29 0.0156(13) 0.0121(13) 0.0113(12) 0.0043(10) 0.0056(10) 0.0013(11)
C30 0.0145(12) 0.0111(14) 0.0112(12) 0.0044(10) 0.0046(10) 0.0002(10)
C31 0.0155(12) 0.0134(14) 0.0066(11) 0.0034(10) 0.0047(10) 0.0025(10)
Cl1 0.0122(3) 0.0191(4) 0.0189(3) 0.0000(3) 0.0036(2) -0.0008(2)
O1 0.0192(10) 0.0452(14) 0.0267(11) -0.0170(10) 0.0002(8) -0.0022(10)
O2 0.0142(9) 0.0408(14) 0.0339(11) 0.0068(10) 0.0045(8) 0.0091(9)
O3 0.0224(10) 0.0282(12) 0.0344(11) 0.0071(10) 0.0158(9) 0.0034(9)
O4 0.0394(12) 0.0206(12) 0.0298(12) 0.0033(9) 0.0092(10) -0.0080(9)
Cl2 0.0476(5) 0.0314(5) 0.0427(5) -0.0056(4) 0.0157(4) -0.0099(4)
Cl3 0.0290(4) 0.0497(6) 0.0573(5) 0.0053(5) 0.0090(4) -0.0017(4)
C32 0.0287(16) 0.0254(17) 0.0292(15) 0.0009(13) 0.0131(13) 0.0029(13)

loop_
_atom_type_symbol
_atom_type_description
_atom_type_scat_dispersion_real
_atom_type_scat_dispersion_imag
_atom_type_scat_source
C C 0.0033 0.0016 'International Tables Vol C Tables 4.2.6.8 and 6.1.1.4'
H H 0.0000 0.0000 'International Tables Vol C Tables 4.2.6.8 and 6.1.1.4'
N N 0.0061 0.0033 'International Tables Vol C Tables 4.2.6.8 and 6.1.1.4'
O O 0.0106 0.0060 'International Tables Vol C Tables 4.2.6.8 and 6.1.1.4'
Cl Cl 0.1484 0.1585 'International Tables Vol C Tables 4.2.6.8 and 6.1.1.4'
Pt Pt -1.7033 8.3905 'International Tables Vol C Tables 4.2.6.8 and 6.1.1.4'

loop_
_geom_angle_atom_site_label_1
_geom_angle_atom_site_label_2
_geom_angle_atom_site_label_3
_geom_angle
C1 Pt C10 88.20(10)
C1 Pt C29 93.16(10)
C10 Pt C29 175.55(10)
C1 Pt N3 174.20(9)
C10 Pt N3 97.23(9)
C29 Pt N3 81.57(9)
C1 N1 C2 175.6(2)
C10 N2 C11 171.3(3)
C19 N3 C31 118.8(2)
C19 N3 Pt 127.86(17)
C31 N3 Pt 113.38(16)
N1 C1 Pt 176.6(2)
C3 C2 C7 124.2(2)
C3 C2 N1 117.5(2)
C7 C2 N1 118.3(2)
C4 C3 C2 116.4(2)
C4 C3 C8 122.2(2)
C2 C3 C8 121.4(2)
C5 C4 C3 121.2(2)
C4 C5 C6 120.6(3)
C7 C6 C5 120.8(3)
C6 C7 C2 116.9(2)
C6 C7 C9 121.9(2)
C2 C7 C9 121.2(2)
N2 C10 Pt 169.5(2)
C16 C11 C12 124.6(2)
C16 C11 N2 117.5(2)
C12 C11 N2 117.8(2)
C13 C12 C11 116.0(2)
C13 C12 C17 121.7(2)
C11 C12 C17 122.3(2)
C14 C13 C12 121.5(3)
C13 C14 C15 120.4(2)
C14 C15 C16 120.9(3)
C15 C16 C11 116.5(2)
C15 C16 C18 122.6(2)
C11 C16 C18 120.9(2)
N3 C19 C20 121.8(2)
C21 C20 C19 120.1(2)
C20 C21 C22 119.4(2)
C31 C22 C21 117.8(2)
C31 C22 C23 117.8(2)
C21 C22 C23 124.4(2)
C24 C23 C22 120.9(2)
C23 C24 C25 121.6(2)
C30 C25 C26 117.5(2)
C30 C25 C24 118.7(2)
C26 C25 C24 123.8(2)
C27 C26 C25 119.8(2)
C26 C27 C28 121.6(2)
C29 C28 C27 120.9(2)
C28 C29 C30 116.9(2)
C28 C29 Pt 131.4(2)
C30 C29 Pt 111.53(17)
C25 C30 C29 123.3(2)
C25 C30 C31 119.0(2)
C29 C30 C31 117.7(2)
N3 C31 C22 122.2(2)
N3 C31 C30 115.8(2)
C22 C31 C30 122.0(2)
O4 Cl1 O2 109.66(13)
O4 Cl1 O1 109.71(13)
O2 Cl1 O1 109.89(13)
O4 Cl1 O3 108.82(13)
O2 Cl1 O3 109.20(12)
O1 Cl1 O3 109.54(12)
Cl3 C32 Cl2 111.45(16)

loop_
_geom_bond_atom_site_label_1
_geom_bond_atom_site_label_2
_geom_bond_distance
Pt C1 1.916(3)
Pt C10 2.013(3)
Pt C29 2.034(2)
Pt N3 2.059(2)
N1 C1 1.149(3)
N1 C2 1.400(3)
N2 C10 1.150(3)
N2 C11 1.410(3)
N3 C19 1.338(3)
N3 C31 1.370(3)
C2 C3 1.396(4)
C2 C7 1.399(3)
C3 C4 1.390(4)
C3 C8 1.500(4)
C4 C5 1.384(4)
C5 C6 1.389(4)
C6 C7 1.384(4)
C7 C9 1.502(3)
C11 C16 1.395(4)
C11 C12 1.396(4)
C12 C13 1.391(4)
C12 C17 1.501(4)
C13 C14 1.383(4)
C14 C15 1.387(4)
C15 C16 1.390(4)
C16 C18 1.500(4)
C19 C20 1.395(4)
C20 C21 1.369(4)
C21 C22 1.408(4)
C22 C31 1.399(4)
C22 C23 1.430(4)
C23 C24 1.364(4)
C24 C25 1.429(4)
C25 C30 1.407(3)
C25 C26 1.418(4)
C26 C27 1.366(4)
C27 C28 1.410(4)
C28 C29 1.382(4)
C29 C30 1.413(4)
C30 C31 1.421(3)
Cl1 O4 1.433(2)
Cl1 O2 1.4387(19)
Cl1 O1 1.439(2)
Cl1 O3 1.441(2)
Cl2 C32 1.764(3)
Cl3 C32 1.760(3)
